data_7240681
loop_
_publ_author_name
'Ji, Wen-Juan'
'Liu, Gui-Fang'
'Wang, Binqiang'
'Lu, Wenbo'
'Zhai, Quan-Guo'

_publ_section_title
;
 Design of a heterometallic Zn/Ca-MOF decorated by alkoxy on the pore
 surface exhibiting high fluorescence sensing performance for Fe3+ and
 Cr2O72&#x2212;
;
_journal_name_full CrystEngComm
_journal_paper_doi 10.1039/D0CE00457J
_journal_year 2020
_chemical_formula_moiety 'C19 H12 Ca0.5 O10 Zn'
_chemical_formula_sum 'C19 H12 Ca0.5 O10 Zn'
_chemical_formula_weight 485.70
_space_group_crystal_system monoclinic
_space_group_IT_number 15
_space_group_name_Hall '-C 2yc'
_space_group_name_H-M_alt 'C 1 2/c 1'
_atom_sites_solution_hydrogens geom
_atom_sites_solution_primary direct
_atom_sites_solution_secondary difmap
_audit_block_doi 10.5517/ccdc.csd.cc24twhc
_audit_creation_date 2020-02-26
_audit_creation_method
;
Olex2 1.2
(compiled 2018.05.29 svn.r3508 for OlexSys, GUI svn.r5506)
;
_audit_update_record
;
2020-03-18 deposited with the CCDC.	2020-06-10 downloaded from the CCDC.
;
_cell_angle_alpha 90.00
_cell_angle_beta 116.167(2)
_cell_angle_gamma 90.00
_cell_formula_units_Z 8
_cell_length_a 27.761(3)
_cell_length_b 15.927(2)
_cell_length_c 13.7189(17)
_cell_measurement_reflns_used 9955
_cell_measurement_temperature 273(2)
_cell_measurement_theta_max 2.50
_cell_measurement_theta_min 28.34
_cell_volume 5444.1(11)
_computing_molecular_graphics 'Olex2 (Dolomanov et al., 2009)'
_computing_publication_material 'Olex2 (Dolomanov et al., 2009)'
_computing_structure_refinement 'XL (Sheldrick, 2008)'
_computing_structure_solution 'SHELXS-97 (Sheldrick, 1990)'
_diffrn_ambient_temperature 273.15
_diffrn_measured_fraction_theta_full 0.992
_diffrn_measured_fraction_theta_max 0.992
_diffrn_measurement_device_type 'CCD area detector'
_diffrn_measurement_method 'phi and omega scans'
_diffrn_radiation_monochromator graphite
_diffrn_radiation_type MoK\a
_diffrn_radiation_wavelength 0.71073
_diffrn_reflns_av_R_equivalents 0.0000
_diffrn_reflns_av_unetI/netI 0.0165
_diffrn_reflns_limit_h_max 33
_diffrn_reflns_limit_h_min -37
_diffrn_reflns_limit_k_max 21
_diffrn_reflns_limit_k_min 0
_diffrn_reflns_limit_l_max 18
_diffrn_reflns_limit_l_min 0
_diffrn_reflns_number 6775
_diffrn_reflns_theta_full 28.37
_diffrn_reflns_theta_max 28.37
_diffrn_reflns_theta_min 2.56
_diffrn_source 'fine-focus sealed tube'
_exptl_absorpt_coefficient_mu 1.037
_exptl_absorpt_correction_T_max 0.713
_exptl_absorpt_correction_T_min 0.664
_exptl_absorpt_correction_type multi-scan
_exptl_crystal_colour clorless
_exptl_crystal_density_diffrn 1.185
_exptl_crystal_density_method 'not measured'
_exptl_crystal_description block
_exptl_crystal_F_000 1968
_exptl_crystal_size_max 0.430
_exptl_crystal_size_mid 0.400
_exptl_crystal_size_min 0.350
_platon_squeeze_details
;
;
_refine_diff_density_max 0.415
_refine_diff_density_min -1.214
_refine_diff_density_rms 0.137
_refine_ls_extinction_method none
_refine_ls_goodness_of_fit_ref 1.205
_refine_ls_hydrogen_treatment constr
_refine_ls_matrix_type full
_refine_ls_number_parameters 277
_refine_ls_number_reflns 6775
_refine_ls_number_restraints 0
_refine_ls_restrained_S_all 1.205
_refine_ls_R_factor_all 0.0373
_refine_ls_R_factor_gt 0.0342
_refine_ls_shift/su_max 0.001
_refine_ls_shift/su_mean 0.000
_refine_ls_structure_factor_coef Fsqd
_refine_ls_weighting_details 'calc w=1/[\s^2^(Fo^2^)+(0.0843P)^2^+1.4914P] where P=(Fo^2^+2Fc^2^)/3'
_refine_ls_weighting_scheme calc
_refine_ls_wR_factor_gt 0.1263
_refine_ls_wR_factor_ref 0.1292
_reflns_number_gt 6061
_reflns_number_total 6775
_reflns_threshold_expression >2sigma(I)
_cod_data_source_file d0ce00457j2.cif
_cod_data_source_block mo_20180911aa_0m
_cod_original_cell_volume 5444.1(12)
_cod_original_formula_sum 'C19 H12 Ca0.50 O10 Zn'
_cod_database_code 7240681
_olex2_refinement_description
;
1. Fixed Uiso
 At 1.2 times of:
  All C(H) groups, All C(H,H) groups
2.a Secondary CH2 refined with riding coordinates:
 C10(H10A,H10B), C11(H11A,H11B), C9(H9A,H9B)
2.b Aromatic/amide H refined with riding coordinates:
 C5(H5), C13(H13), C17(H17), C7(H7), C15(H15), C3(H3)
;
_olex2_submission_special_instructions 'No special instructions were received'

loop_
_space_group_symop_id
_space_group_symop_operation_xyz
1 'x, y, z'
2 '-x, y, -z+1/2'
3 'x+1/2, y+1/2, z'
4 '-x+1/2, y+1/2, -z+1/2'
5 '-x, -y, -z'
6 'x, -y, z-1/2'
7 '-x+1/2, -y+1/2, -z'
8 'x+1/2, -y+1/2, z-1/2'

loop_
_atom_site_label
_atom_site_type_symbol
_atom_site_fract_x
_atom_site_fract_y
_atom_site_fract_z
_atom_site_U_iso_or_equiv
_atom_site_adp_type
_atom_site_occupancy
_atom_site_calc_flag
_atom_site_disorder_assembly
_atom_site_disorder_group
_atom_site_site_symmetry_order
_atom_site_refinement_flags_posn
_atom_site_refinement_flags_adp
_atom_site_refinement_flags_occupancy
Zn1 Zn 0.133391(7) 0.325887(12) 0.245950(16) 0.02137(9) Uani 1 d . . 1 . . .
Ca1 Ca 0.2500 0.2500 0.5000 0.02456(13) Uani 1 d . . 2 S T P
C5 C 0.00584(8) 0.17338(12) 0.54145(16) 0.0274(4) Uani 1 d . . 1 . . .
H5 H -0.0160 0.1568 0.5735 0.033 Uiso 1 calc . . 1 R . .
C19 C 0.19375(8) 0.17303(11) 1.24196(16) 0.0267(4) Uani 1 d . . 1 . . .
O1 O 0.09479(6) 0.30844(10) 0.33305(13) 0.0355(3) Uani 1 d . . 1 . . .
O2 O 0.15914(6) 0.22900(10) 0.45632(13) 0.0371(3) Uani 1 d . . 1 . . .
O5 O 0.06502(6) 0.05223(10) 0.61224(13) 0.0388(4) Uani 1 d . . 1 . . .
O6 O 0.11484(6) 0.02790(10) 0.89376(11) 0.0370(3) Uani 1 d . . 1 . . .
C13 C 0.20207(7) -0.01737(12) 1.02852(15) 0.0285(4) Uani 1 d . . 1 . . .
H13 H 0.2049 -0.0572 0.9817 0.034 Uiso 1 calc . . 1 R . .
C17 C 0.15509(7) 0.09723(12) 1.06268(15) 0.0282(4) Uani 1 d . . 1 . . .
H17 H 0.1259 0.1335 1.0387 0.034 Uiso 1 calc . . 1 R . .
C14 C 0.24233(7) -0.01014(11) 1.13371(15) 0.0269(4) Uani 1 d . . 1 . . .
C18 C 0.28666(7) -0.07325(12) 1.16859(16) 0.0290(4) Uani 1 d . . 1 . . .
C7 C 0.02602(7) 0.27077(12) 0.42945(15) 0.0267(4) Uani 1 d . . 1 . . .
H7 H 0.0164 0.3168 0.3829 0.032 Uiso 1 calc . . 1 R . .
C15 C 0.23981(7) 0.05052(12) 1.20381(15) 0.0290(4) Uani 1 d . . 1 . . .
H15 H 0.2669 0.0548 1.2743 0.035 Uiso 1 calc . . 1 R . .
C16 C 0.19600(7) 0.10509(11) 1.16708(15) 0.0259(4) Uani 1 d . . 1 . . .
C2 C 0.07265(7) 0.22561(12) 0.45004(15) 0.0265(4) Uani 1 d . . 1 . . .
C1 C 0.11256(8) 0.25595(12) 0.41089(16) 0.0278(4) Uani 1 d . . 1 . . .
C10 C 0.06344(8) -0.05102(12) 0.73284(15) 0.0298(4) Uani 1 d . . 1 . . .
H10A H 0.0661 -0.0927 0.6840 0.036 Uiso 1 calc . . 1 R . .
H10B H 0.0420 -0.0749 0.7657 0.036 Uiso 1 calc . . 1 R . .
C11 C 0.11872(8) -0.03315(12) 0.82073(15) 0.0299(4) Uani 1 d . . 1 . . .
H11A H 0.1347 -0.0844 0.8599 0.036 Uiso 1 calc . . 1 R . .
H11B H 0.1414 -0.0119 0.7890 0.036 Uiso 1 calc . . 1 R . .
C4 C 0.05011(7) 0.12587(12) 0.55522(15) 0.0276(4) Uani 1 d . . 1 . . .
O4 O -0.06615(8) 0.29564(14) 0.54455(15) 0.0550(5) Uani 1 d . . 1 . . .
C8 C -0.05104(7) 0.30178(13) 0.47261(15) 0.0288(4) Uani 1 d . . 1 . . .
C3 C 0.08429(8) 0.15320(13) 0.51214(16) 0.0291(4) Uani 1 d . . 1 . . .
H3 H 0.1151 0.1227 0.5251 0.035 Uiso 1 calc . . 1 R . .
C9 C 0.03482(7) 0.02532(13) 0.66749(15) 0.0286(4) Uani 1 d . . 1 . . .
H9A H -0.0015 0.0111 0.6159 0.034 Uiso 1 calc . . 1 R . .
H9B H 0.0333 0.0693 0.7150 0.034 Uiso 1 calc . . 1 R . .
C6 C -0.00576(7) 0.24643(12) 0.47903(14) 0.0247(3) Uani 1 d . . 1 . . .
C12 C 0.15768(7) 0.03483(12) 0.99328(14) 0.0271(4) Uani 1 d . . 1 . . .
O10 O 0.15404(6) 0.22270(10) 1.19898(12) 0.0391(4) Uani 1 d . . 1 . . .
O7 O 0.28358(6) -0.13304(9) 1.10795(13) 0.0394(4) Uani 1 d . . 1 . . .
O3 O -0.07061(5) 0.35470(9) 0.39467(11) 0.0307(3) Uani 1 d . . 1 . . .
O9 O 0.22886(6) 0.17578(9) 1.33679(13) 0.0383(4) Uani 1 d . . 1 . . .
O8 O 0.32692(6) -0.06608(11) 1.25884(13) 0.0461(4) Uani 1 d . . 1 . . .

loop_
_atom_site_aniso_label
_atom_site_aniso_U_11
_atom_site_aniso_U_22
_atom_site_aniso_U_33
_atom_site_aniso_U_23
_atom_site_aniso_U_13
_atom_site_aniso_U_12
Zn1 0.01949(13) 0.02010(13) 0.02597(14) -0.00490(7) 0.01134(10) -0.00362(6)
Ca1 0.0227(2) 0.0247(3) 0.0233(2) -0.00045(18) 0.00750(19) -0.00101(18)
C5 0.0252(9) 0.0337(10) 0.0262(9) 0.0065(7) 0.0141(7) 0.0041(7)
C19 0.0251(9) 0.0237(9) 0.0311(9) -0.0053(7) 0.0123(7) 0.0034(6)
O1 0.0372(8) 0.0380(8) 0.0420(8) 0.0143(6) 0.0271(7) 0.0080(6)
O2 0.0293(7) 0.0382(8) 0.0508(9) 0.0112(7) 0.0241(7) 0.0040(6)
O5 0.0426(8) 0.0381(8) 0.0476(9) 0.0224(7) 0.0308(7) 0.0172(6)
O6 0.0328(7) 0.0381(8) 0.0269(7) -0.0085(6) 0.0011(6) 0.0154(6)
C13 0.0292(9) 0.0251(9) 0.0270(8) -0.0042(7) 0.0087(7) 0.0081(7)
C17 0.0245(8) 0.0263(9) 0.0296(9) -0.0027(7) 0.0079(7) 0.0102(7)
C14 0.0235(8) 0.0227(8) 0.0295(9) -0.0016(7) 0.0071(7) 0.0085(6)
C18 0.0263(9) 0.0236(8) 0.0342(9) 0.0006(7) 0.0108(7) 0.0074(7)
C7 0.0264(9) 0.0279(9) 0.0272(8) 0.0064(7) 0.0132(7) 0.0050(7)
C15 0.0248(9) 0.0279(9) 0.0264(8) -0.0034(7) 0.0039(7) 0.0081(7)
C16 0.0248(8) 0.0225(8) 0.0278(8) -0.0043(7) 0.0091(7) 0.0054(6)
C2 0.0267(9) 0.0286(9) 0.0285(9) 0.0037(7) 0.0162(7) 0.0026(7)
C1 0.0293(9) 0.0267(9) 0.0339(9) 0.0017(7) 0.0200(8) 0.0018(7)
C10 0.0341(10) 0.0278(9) 0.0236(8) 0.0039(7) 0.0092(7) -0.0015(7)
C11 0.0326(9) 0.0282(9) 0.0246(8) -0.0015(7) 0.0085(7) 0.0079(7)
C4 0.0296(9) 0.0279(9) 0.0279(8) 0.0090(7) 0.0150(7) 0.0064(7)
O4 0.0560(11) 0.0724(13) 0.0535(11) 0.0199(9) 0.0396(9) 0.0322(10)
C8 0.0208(8) 0.0339(10) 0.0284(9) 0.0011(7) 0.0079(7) 0.0053(7)
C3 0.0280(9) 0.0307(9) 0.0341(10) 0.0072(8) 0.0186(8) 0.0083(7)
C9 0.0268(9) 0.0329(10) 0.0260(8) 0.0082(7) 0.0116(7) 0.0015(7)
C6 0.0206(8) 0.0295(9) 0.0221(8) 0.0027(7) 0.0077(7) 0.0050(6)
C12 0.0245(8) 0.0268(9) 0.0241(8) -0.0023(7) 0.0054(7) 0.0067(7)
O10 0.0354(8) 0.0349(8) 0.0371(8) -0.0105(6) 0.0069(6) 0.0171(6)
O7 0.0407(8) 0.0276(7) 0.0453(8) -0.0065(6) 0.0147(7) 0.0139(6)
O3 0.0224(6) 0.0262(7) 0.0337(7) 0.0024(6) 0.0032(5) 0.0019(5)
O9 0.0346(8) 0.0409(9) 0.0306(7) -0.0123(6) 0.0063(6) 0.0093(6)
O8 0.0353(8) 0.0421(9) 0.0407(8) -0.0098(7) -0.0017(6) 0.0202(7)

loop_
_atom_type_symbol
_atom_type_description
_atom_type_scat_dispersion_real
_atom_type_scat_dispersion_imag
_atom_type_scat_source
C C 0.0033 0.0016 'International Tables Vol C Tables 4.2.6.8 and 6.1.1.4'
H H 0.0000 0.0000 'International Tables Vol C Tables 4.2.6.8 and 6.1.1.4'
Ca Ca 0.2262 0.3064 'International Tables Vol C Tables 4.2.6.8 and 6.1.1.4'
O O 0.0106 0.0060 'International Tables Vol C Tables 4.2.6.8 and 6.1.1.4'
Zn Zn 0.2839 1.4301 'International Tables Vol C Tables 4.2.6.8 and 6.1.1.4'

loop_
_geom_angle_atom_site_label_1
_geom_angle_atom_site_label_2
_geom_angle_atom_site_label_3
_geom_angle
_geom_angle_site_symmetry_1
_geom_angle_site_symmetry_3
_geom_angle_publ_flag
O1 Zn1 Ca1 82.36(5) . . ?
O1 Zn1 C18 114.12(7) . 4_556 ?
O1 Zn1 O7 96.49(6) . 4_556 ?
O1 Zn1 O3 98.25(6) . 2 ?
O1 Zn1 O8 125.90(8) . 4_556 ?
C18 Zn1 Ca1 63.90(4) 4_556 . ?
O10 Zn1 Ca1 77.06(4) 1_554 . ?
O10 Zn1 O1 113.96(7) 1_554 . ?
O10 Zn1 C18 111.04(7) 1_554 4_556 ?
O10 Zn1 O7 101.17(6) 1_554 4_556 ?
O10 Zn1 O3 97.65(6) 1_554 2 ?
O10 Zn1 O8 117.14(8) 1_554 4_556 ?
O7 Zn1 Ca1 35.99(4) 4_556 . ?
O7 Zn1 C18 28.77(6) 4_556 4_556 ?
O3 Zn1 Ca1 174.37(4) 2 . ?
O3 Zn1 C18 120.47(6) 2 4_556 ?
O3 Zn1 O7 148.84(6) 2 4_556 ?
O3 Zn1 O8 91.63(6) 2 4_556 ?
O8 Zn1 Ca1 92.53(4) 4_556 . ?
O8 Zn1 C18 28.92(6) 4_556 4_556 ?
O8 Zn1 O7 57.67(5) 4_556 4_556 ?
Zn1 Ca1 Zn1 180.0 . 7_556 ?
O2 Ca1 Zn1 54.53(4) 7_556 7_556 ?
O2 Ca1 Zn1 54.53(4) . . ?
O2 Ca1 Zn1 125.47(4) . 7_556 ?
O2 Ca1 Zn1 125.47(4) 7_556 . ?
O2 Ca1 O2 180.0 7_556 . ?
O2 Ca1 O9 84.09(6) 7_556 7_557 ?
O2 Ca1 O9 95.91(6) . 7_557 ?
O2 Ca1 O9 84.09(6) . 1_554 ?
O2 Ca1 O9 95.91(6) 7_556 1_554 ?
O7 Ca1 Zn1 142.58(4) 4_556 7_556 ?
O7 Ca1 Zn1 37.42(4) 4_556 . ?
O7 Ca1 Zn1 142.58(4) 6 . ?
O7 Ca1 Zn1 37.42(4) 6 7_556 ?
O7 Ca1 O2 82.33(5) 6 7_556 ?
O7 Ca1 O2 97.67(5) 4_556 7_556 ?
O7 Ca1 O2 82.33(5) 4_556 . ?
O7 Ca1 O2 97.67(5) 6 . ?
O7 Ca1 O7 180.0 4_556 6 ?
O7 Ca1 O9 93.76(6) 6 1_554 ?
O7 Ca1 O9 86.24(6) 4_556 1_554 ?
O7 Ca1 O9 93.76(6) 4_556 7_557 ?
O7 Ca1 O9 86.24(6) 6 7_557 ?
O9 Ca1 Zn1 118.00(4) 7_557 . ?
O9 Ca1 Zn1 118.00(4) 1_554 7_556 ?
O9 Ca1 Zn1 62.00(4) 1_554 . ?
O9 Ca1 Zn1 62.00(4) 7_557 7_556 ?
O9 Ca1 O9 180.000(1) 7_557 1_554 ?
C4 C5 C6 119.38(17) . . ?
O10 C19 C16 114.67(17) . . ?
O9 C19 C16 119.40(16) . . ?
O9 C19 O10 125.92(17) . . ?
C1 O1 Zn1 119.67(12) . . ?
C1 O2 Ca1 147.75(13) . . ?
C4 O5 C9 117.54(15) . . ?
C12 O6 C11 116.97(14) . . ?
C12 C13 C14 119.88(16) . . ?
C16 C17 C12 120.16(16) . . ?
C13 C14 C18 116.70(16) . . ?
C15 C14 C13 121.05(16) . . ?
C15 C14 C18 122.19(16) . . ?
C14 C18 Zn1 172.40(14) . 4_546 ?
O7 C18 Zn1 67.44(10) . 4_546 ?
O7 C18 C14 119.82(17) . . ?
O7 C18 O8 119.92(17) . . ?
O8 C18 Zn1 52.53(9) . 4_546 ?
O8 C18 C14 120.27(17) . . ?
C6 C7 C2 119.38(17) . . ?
C14 C15 C16 119.08(17) . . ?
C17 C16 C19 120.40(16) . . ?
C17 C16 C15 120.21(16) . . ?
C15 C16 C19 119.40(16) . . ?
C7 C2 C1 121.60(17) . . ?
C3 C2 C7 119.83(16) . . ?
C3 C2 C1 118.50(16) . . ?
O1 C1 C2 115.84(17) . . ?
O2 C1 O1 125.63(17) . . ?
O2 C1 C2 118.54(17) . . ?
C9 C10 C11 114.03(16) . . ?
O6 C11 C10 108.93(15) . . ?
C5 C4 C3 120.15(17) . . ?
O5 C4 C5 124.98(16) . . ?
O5 C4 C3 114.84(16) . . ?
O4 C8 C6 118.42(18) . . ?
O4 C8 O3 123.47(18) . . ?
O3 C8 C6 118.06(17) . . ?
C4 C3 C2 120.28(17) . . ?
O5 C9 C10 106.23(15) . . ?
C5 C6 C8 119.00(16) . . ?
C7 C6 C5 120.65(17) . . ?
C7 C6 C8 120.21(17) . . ?
O6 C12 C13 123.36(16) . . ?
O6 C12 C17 117.06(15) . . ?
C13 C12 C17 119.56(16) . . ?
C19 O10 Zn1 134.06(13) . 1_556 ?
Ca1 O7 Zn1 106.59(6) 4_546 4_546 ?
C18 O7 Zn1 83.79(12) . 4_546 ?
C18 O7 Ca1 159.80(15) . 4_546 ?
C8 O3 Zn1 121.54(13) . 2 ?
C19 O9 Ca1 139.96(13) . 1_556 ?
C18 O8 Zn1 98.55(12) . 4_546 ?

loop_
_geom_bond_atom_site_label_1
_geom_bond_atom_site_label_2
_geom_bond_distance
_geom_bond_site_symmetry_2
_geom_bond_publ_flag
Zn1 Ca1 3.7599(4) . ?
Zn1 O1 1.9449(14) . ?
Zn1 C18 2.5665(18) 4_556 ?
Zn1 O10 1.9417(14) 1_554 ?
Zn1 O7 2.3841(15) 4_556 ?
Zn1 O3 2.0011(13) 2 ?
Zn1 O8 2.0598(15) 4_556 ?
Ca1 Zn1 3.7599(4) 7_556 ?
Ca1 O2 2.3453(14) 7_556 ?
Ca1 O2 2.3453(14) . ?
Ca1 O7 2.3054(15) 4_556 ?
Ca1 O7 2.3054(15) 6 ?
Ca1 O9 2.3657(15) 7_557 ?
Ca1 O9 2.3657(15) 1_554 ?
C5 C4 1.383(3) . ?
C5 C6 1.395(2) . ?
C19 C16 1.512(2) . ?
C19 O10 1.271(2) . ?
C19 O9 1.235(3) . ?
O1 C1 1.272(2) . ?
O2 C1 1.238(2) . ?
O5 C4 1.369(2) . ?
O5 C9 1.422(2) . ?
O6 C11 1.434(2) . ?
O6 C12 1.363(2) . ?
C13 C14 1.386(2) . ?
C13 C12 1.385(2) . ?
C17 C16 1.386(3) . ?
C17 C12 1.400(2) . ?
C14 C18 1.495(2) . ?
C14 C15 1.387(2) . ?
C18 Zn1 2.5665(18) 4_546 ?
C18 O7 1.242(2) . ?
C18 O8 1.255(2) . ?
C7 C2 1.397(2) . ?
C7 C6 1.386(2) . ?
C15 C16 1.396(2) . ?
C2 C1 1.508(2) . ?
C2 C3 1.385(3) . ?
C10 C11 1.503(3) . ?
C10 C9 1.512(3) . ?
C4 C3 1.391(3) . ?
O4 C8 1.235(3) . ?
C8 C6 1.506(2) . ?
C8 O3 1.279(2) . ?
O10 Zn1 1.9417(14) 1_556 ?
O7 Zn1 2.3841(15) 4_546 ?
O7 Ca1 2.3054(15) 4_546 ?
O3 Zn1 2.0011(13) 2 ?
O9 Ca1 2.3657(15) 1_556 ?
O8 Zn1 2.0598(15) 4_546 ?

loop_
_platon_squeeze_void_nr
_platon_squeeze_void_average_x
_platon_squeeze_void_average_y
_platon_squeeze_void_average_z
_platon_squeeze_void_volume
_platon_squeeze_void_count_electrons
_platon_squeeze_void_content
1 -0.005 0.491 -0.016 2179 225 ' '
